data_4063548
loop_
_publ_author_name
'Takada, Ryoichi'
'Hirotsu, Masakazu'
'Nishioka, Takanori'
'Hashimoto, Hideki'
'Kinoshita, Isamu'

_publ_section_title
;
 Sulfur-Bridged Ta--M (M = Mo, Cr) Multinuclear Complexes Bearing a
 Four-Electron-Reduced Dinitrogen Ligand
;
_journal_issue 16
_journal_name_full Organometallics
_journal_page_first 4232
_journal_paper_doi 10.1021/om200596v
_journal_volume 30
_journal_year 2011
_chemical_formula_moiety 'C62 H64 Mo2 N2 O8 S4 Ta2 '
_chemical_formula_sum 'C62 H64 Mo2 N2 O8 S4 Ta2'
_chemical_formula_weight 1647.21
_space_group_IT_number 2
_symmetry_cell_setting triclinic
_symmetry_Int_Tables_number 2
_symmetry_space_group_name_Hall '-P 1'
_symmetry_space_group_name_H-M 'P -1'
_audit_creation_date 2010-09-23
_audit_creation_method 'by CrystalStructure 3.8'
_cell_angle_alpha 109.8845(18)
_cell_angle_beta 112.865(2)
_cell_angle_gamma 101.8279(17)
_cell_formula_units_Z 1
_cell_length_a 12.085(2)
_cell_length_b 12.083(2)
_cell_length_c 13.180(2)
_cell_measurement_reflns_used 5318
_cell_measurement_temperature 193.1
_cell_measurement_theta_max 27.5
_cell_measurement_theta_min 4.3
_cell_volume 1536.2(4)
_computing_cell_refinement CrystalClear
_computing_data_collection CrystalClear
_computing_data_reduction CrystalStructure
_computing_publication_material 'CrystalStructure 3.8'
_computing_structure_refinement SHELXL
_computing_structure_solution SHELXS97
_diffrn_ambient_temperature 193.1
_diffrn_detector_area_resol_mean 7.31
_diffrn_measured_fraction_theta_full 0.950
_diffrn_measured_fraction_theta_max 0.932
_diffrn_measurement_device_type 'Rigaku Mercury'
_diffrn_measurement_method \w
_diffrn_radiation_type 'Mo K\a'
_diffrn_radiation_wavelength 0.71075
_diffrn_reflns_av_R_equivalents 0.0455
_diffrn_reflns_limit_h_max 12
_diffrn_reflns_limit_h_min -15
_diffrn_reflns_limit_k_max 14
_diffrn_reflns_limit_k_min -15
_diffrn_reflns_limit_l_max 17
_diffrn_reflns_limit_l_min -14
_diffrn_reflns_number 14746
_diffrn_reflns_theta_full 25.00
_diffrn_reflns_theta_max 27.48
_exptl_absorpt_coefficient_mu 4.133
_exptl_absorpt_correction_T_max 0.8519
_exptl_absorpt_correction_T_min 0.5397
_exptl_absorpt_correction_type multi-scan
_exptl_absorpt_process_details 'Jacobson, R. (1998) Private communication'
_exptl_crystal_colour red
_exptl_crystal_density_diffrn 1.780
_exptl_crystal_density_method 'not measured'
_exptl_crystal_description prism
_exptl_crystal_F_000 808.00
_exptl_crystal_size_max 0.17
_exptl_crystal_size_mid 0.07
_exptl_crystal_size_min 0.04
_refine_diff_density_max 2.110
_refine_diff_density_min -1.312
_refine_ls_extinction_method none
_refine_ls_goodness_of_fit_ref 1.045
_refine_ls_hydrogen_treatment constr
_refine_ls_number_parameters 362
_refine_ls_number_reflns 6568
_refine_ls_R_factor_all 0.0665
_refine_ls_R_factor_gt 0.0472
_refine_ls_shift/su_max 0.0010
_refine_ls_structure_factor_coef Fsqd
_refine_ls_weighting_details 'w = 1/[\s^2^(Fo^2^)+(0.0297P)^2^+3.4615P] where P=(Fo^2^+2Fc^2^)/3'
_refine_ls_weighting_scheme calc
_refine_ls_wR_factor_gt 0.0840
_refine_ls_wR_factor_ref 0.0936
_reflns_number_gt 5173
_reflns_number_total 6568
_reflns_threshold_expression F^2^>2.0\s(F^2^)
_cod_data_source_file om200596v_si_002.cif
_cod_data_source_block 2
_cod_original_cell_volume 1536.2(5)
_cod_original_formula_sum 'C62 H64 Mo2 N2 O8 S4 Ta2 '
_cod_database_code 4063548

loop_
_symmetry_equiv_pos_site_id
_symmetry_equiv_pos_as_xyz
1 +X,+Y,+Z
2 -X,-Y,-Z

loop_
_atom_site_label
_atom_site_type_symbol
_atom_site_fract_x
_atom_site_fract_y
_atom_site_fract_z
_atom_site_U_iso_or_equiv
_atom_site_adp_type
_atom_site_occupancy
_atom_site_symmetry_multiplicity
_atom_site_calc_flag
_atom_site_refinement_flags
Ta(1) Ta 0.12564(3) 0.36387(2) -0.01051(2) 0.02212(8) Uani 1.00 1 d .
Mo(1) Mo 0.35042(6) 0.38460(5) 0.23501(5) 0.02693(14) Uani 1.00 1 d .
S(1) S 0.10703(17) 0.24643(16) 0.10418(15) 0.0275(3) Uani 1.00 1 d .
S(2) S 0.35757(16) 0.49707(16) 0.10390(15) 0.0264(3) Uani 1.00 1 d .
O(1) O 0.4285(7) 0.1699(6) 0.0977(5) 0.082(2) Uani 1.00 1 d .
O(2) O 0.3287(5) 0.6061(4) 0.4347(4) 0.0413(12) Uani 1.00 1 d .
O(3) O 0.3583(6) 0.2451(5) 0.3969(5) 0.0538(15) Uani 1.00 1 d .
O(4) O 0.6523(5) 0.5391(5) 0.3971(5) 0.0552(15) Uani 1.00 1 d .
N(1) N 0.0394(5) 0.4701(4) 0.0092(4) 0.0233(11) Uani 1.00 1 d .
C(1) C -0.0054(7) 0.2785(7) -0.2277(6) 0.042(2) Uani 1.00 1 d .
C(2) C -0.0255(7) 0.1738(6) -0.2021(6) 0.0362(17) Uani 1.00 1 d .
C(3) C 0.0930(7) 0.1537(6) -0.1633(5) 0.0324(16) Uani 1.00 1 d .
C(4) C 0.1837(7) 0.2453(6) -0.1651(6) 0.0332(16) Uani 1.00 1 d .
C(5) C 0.1239(7) 0.3229(6) -0.2020(6) 0.0361(17) Uani 1.00 1 d .
C(6) C -0.1055(8) 0.3280(8) -0.2784(6) 0.058(2) Uani 1.00 1 d .
C(7) C -0.1523(9) 0.0892(9) -0.2238(8) 0.084(3) Uani 1.00 1 d .
C(8) C 0.1055(10) 0.0388(7) -0.1443(7) 0.064(2) Uani 1.00 1 d .
C(9) C 0.3165(8) 0.2497(9) -0.1427(7) 0.062(2) Uani 1.00 1 d .
C(10) C 0.1878(12) 0.4267(8) -0.2235(8) 0.083(3) Uani 1.00 1 d .
C(11) C 0.0169(7) 0.2822(6) 0.1835(6) 0.0282(15) Uani 1.00 1 d .
C(12) C -0.1146(7) 0.2439(7) 0.1142(7) 0.045(2) Uani 1.00 1 d .
C(13) C -0.1912(8) 0.2535(8) 0.1702(7) 0.048(2) Uani 1.00 1 d .
C(14) C -0.1345(7) 0.3051(7) 0.2984(7) 0.0376(17) Uani 1.00 1 d .
C(15) C -0.0036(8) 0.3435(7) 0.3663(7) 0.0431(19) Uani 1.00 1 d .
C(16) C 0.0746(7) 0.3312(6) 0.3117(6) 0.0347(16) Uani 1.00 1 d .
C(17) C -0.2165(9) 0.3181(9) 0.3603(9) 0.063(2) Uani 1.00 1 d .
C(18) C 0.4001(6) 0.6657(6) 0.1830(6) 0.0281(14) Uani 1.00 1 d .
C(19) C 0.3706(7) 0.7300(7) 0.1147(7) 0.0431(19) Uani 1.00 1 d .
C(20) C 0.4156(8) 0.8615(7) 0.1699(8) 0.049(2) Uani 1.00 1 d .
C(21) C 0.4928(7) 0.9331(6) 0.2975(7) 0.0400(18) Uani 1.00 1 d .
C(22) C 0.5226(7) 0.8683(7) 0.3655(6) 0.0431(19) Uani 1.00 1 d .
C(23) C 0.4797(7) 0.7369(7) 0.3109(6) 0.0385(17) Uani 1.00 1 d .
C(24) C 0.5423(10) 1.0767(7) 0.3587(9) 0.065(2) Uani 1.00 1 d .
C(25) C 0.3931(8) 0.2454(8) 0.1379(7) 0.046(2) Uani 1.00 1 d .
C(26) C 0.3294(6) 0.5270(6) 0.3568(6) 0.0273(14) Uani 1.00 1 d .
C(27) C 0.3554(7) 0.2960(6) 0.3376(6) 0.0339(16) Uani 1.00 1 d .
C(28) C 0.5408(7) 0.4830(7) 0.3379(6) 0.0356(17) Uani 1.00 1 d .
C(29) C 0.0897(12) 0.0878(10) 0.5010(10) 0.080(3) Uani 1.00 1 d .
C(30) C -0.0302(13) 0.0909(10) 0.4730(9) 0.071(3) Uani 1.00 1 d .
C(31) C -0.1171(11) 0.0057(11) 0.4739(9) 0.073(3) Uani 1.00 1 d .
H(6A) H -0.1876 0.2796 -0.2878 0.069 Uiso 1.00 1 c R
H(6B) H -0.1191 0.3187 -0.3597 0.069 Uiso 1.00 1 c R
H(6C) H -0.0758 0.4185 -0.2212 0.069 Uiso 1.00 1 c R
H(7A) H -0.1377 0.0244 -0.1974 0.101 Uiso 1.00 1 c R
H(7B) H -0.2173 0.0471 -0.3125 0.101 Uiso 1.00 1 c R
H(7C) H -0.1838 0.1414 -0.1757 0.101 Uiso 1.00 1 c R
H(8A) H 0.0265 -0.0079 -0.1476 0.076 Uiso 1.00 1 c R
H(8B) H 0.1812 0.0677 -0.0630 0.076 Uiso 1.00 1 c R
H(8C) H 0.1168 -0.0176 -0.2099 0.076 Uiso 1.00 1 c R
H(9A) H 0.3606 0.3223 -0.1495 0.074 Uiso 1.00 1 c R
H(9B) H 0.3078 0.1702 -0.2049 0.074 Uiso 1.00 1 c R
H(9C) H 0.3676 0.2594 -0.0593 0.074 Uiso 1.00 1 c R
H(10A) H 0.1285 0.4688 -0.2484 0.100 Uiso 1.00 1 c R
H(10B) H 0.2078 0.3893 -0.2895 0.100 Uiso 1.00 1 c R
H(10C) H 0.2686 0.4895 -0.1466 0.100 Uiso 1.00 1 c R
H(12) H -0.1545 0.2101 0.0264 0.054 Uiso 1.00 1 c R
H(13) H -0.2830 0.2246 0.1204 0.057 Uiso 1.00 1 c R
H(15) H 0.0364 0.3801 0.4543 0.052 Uiso 1.00 1 c R
H(16) H 0.1657 0.3560 0.3614 0.042 Uiso 1.00 1 c R
H(17A) H -0.3082 0.2857 0.2968 0.075 Uiso 1.00 1 c R
H(17B) H -0.1877 0.4082 0.4178 0.075 Uiso 1.00 1 c R
H(17C) H -0.2069 0.2687 0.4064 0.075 Uiso 1.00 1 c R
H(19) H 0.3177 0.6825 0.0267 0.052 Uiso 1.00 1 c R
H(20) H 0.3933 0.9030 0.1198 0.058 Uiso 1.00 1 c R
H(22) H 0.5748 0.9158 0.4535 0.052 Uiso 1.00 1 c R
H(23) H 0.5046 0.6954 0.3605 0.046 Uiso 1.00 1 c R
H(24A) H 0.5953 1.1111 0.4489 0.078 Uiso 1.00 1 c R
H(24B) H 0.4682 1.1029 0.3398 0.078 Uiso 1.00 1 c R
H(24C) H 0.5956 1.1095 0.3271 0.078 Uiso 1.00 1 c R
H(29) H 0.1533 0.1508 0.5029 0.095 Uiso 1.00 1 c R
H(30) H -0.0513 0.1548 0.4528 0.085 Uiso 1.00 1 c R
H(31) H -0.1996 0.0102 0.4567 0.088 Uiso 1.00 1 c R

loop_
_atom_site_aniso_label
_atom_site_aniso_U_11
_atom_site_aniso_U_22
_atom_site_aniso_U_33
_atom_site_aniso_U_12
_atom_site_aniso_U_13
_atom_site_aniso_U_23
Ta(1) 0.02290(16) 0.02279(15) 0.01965(14) 0.01021(12) 0.00991(12) 0.00884(11)
Mo(1) 0.0261(3) 0.0305(3) 0.0240(3) 0.0143(2) 0.0100(2) 0.0134(2)
S(1) 0.0295(10) 0.0271(8) 0.0259(8) 0.0118(8) 0.0122(8) 0.0137(7)
S(2) 0.0221(9) 0.0292(8) 0.0237(8) 0.0084(7) 0.0099(7) 0.0106(7)
O(1) 0.095(5) 0.097(5) 0.054(3) 0.080(5) 0.026(4) 0.022(3)
O(2) 0.045(3) 0.044(3) 0.036(2) 0.025(2) 0.020(2) 0.014(2)
O(3) 0.073(4) 0.055(3) 0.047(3) 0.034(3) 0.027(3) 0.035(3)
O(4) 0.031(3) 0.075(4) 0.042(3) 0.019(3) 0.010(3) 0.019(3)
N(1) 0.027(3) 0.024(2) 0.022(2) 0.012(2) 0.012(2) 0.012(2)
C(1) 0.045(5) 0.053(4) 0.018(3) 0.032(4) 0.010(3) 0.007(3)
C(2) 0.028(4) 0.034(3) 0.019(3) 0.001(3) 0.006(3) -0.003(3)
C(3) 0.051(5) 0.030(3) 0.021(3) 0.024(3) 0.019(3) 0.010(3)
C(4) 0.035(4) 0.036(3) 0.025(3) 0.015(3) 0.017(3) 0.007(3)
C(5) 0.050(5) 0.034(3) 0.026(3) 0.011(3) 0.022(3) 0.016(3)
C(6) 0.057(6) 0.077(6) 0.026(3) 0.052(5) 0.006(4) 0.013(4)
C(7) 0.051(6) 0.078(6) 0.053(5) -0.027(5) 0.026(5) -0.013(5)
C(8) 0.114(8) 0.035(4) 0.040(4) 0.037(5) 0.035(5) 0.015(3)
C(9) 0.044(5) 0.086(6) 0.040(4) 0.023(5) 0.027(4) 0.008(4)
C(10) 0.155(11) 0.046(5) 0.043(5) 0.012(6) 0.055(7) 0.022(4)
C(11) 0.035(4) 0.028(3) 0.026(3) 0.013(3) 0.015(3) 0.017(3)
C(12) 0.038(5) 0.063(5) 0.034(4) 0.023(4) 0.015(4) 0.023(4)
C(13) 0.040(5) 0.073(5) 0.054(5) 0.036(4) 0.027(4) 0.043(4)
C(14) 0.041(5) 0.043(4) 0.052(4) 0.022(4) 0.032(4) 0.032(3)
C(15) 0.050(5) 0.049(4) 0.038(4) 0.017(4) 0.028(4) 0.021(3)
C(16) 0.028(4) 0.043(4) 0.027(3) 0.006(3) 0.012(3) 0.016(3)
C(17) 0.062(6) 0.086(7) 0.075(6) 0.038(5) 0.050(5) 0.049(5)
C(18) 0.017(3) 0.032(3) 0.035(3) 0.005(3) 0.010(3) 0.020(3)
C(19) 0.035(4) 0.043(4) 0.036(4) 0.016(4) 0.007(3) 0.015(3)
C(20) 0.050(5) 0.041(4) 0.056(5) 0.020(4) 0.021(4) 0.030(4)
C(21) 0.026(4) 0.031(3) 0.051(4) 0.007(3) 0.015(4) 0.014(3)
C(22) 0.047(5) 0.036(4) 0.032(4) 0.007(4) 0.017(4) 0.008(3)
C(23) 0.036(4) 0.039(4) 0.028(3) 0.007(3) 0.009(3) 0.016(3)
C(24) 0.068(7) 0.045(5) 0.077(6) 0.018(5) 0.034(6) 0.027(4)
C(25) 0.043(5) 0.061(5) 0.031(3) 0.033(4) 0.009(3) 0.021(3)
C(26) 0.017(3) 0.033(3) 0.028(3) 0.007(3) 0.004(3) 0.020(3)
C(27) 0.029(4) 0.036(3) 0.030(3) 0.017(3) 0.006(3) 0.015(3)
C(28) 0.028(4) 0.046(4) 0.026(3) 0.019(3) 0.009(3) 0.012(3)
C(29) 0.075(8) 0.071(7) 0.079(7) 0.005(6) 0.048(7) 0.023(6)
C(30) 0.104(10) 0.057(6) 0.058(6) 0.040(7) 0.039(7) 0.029(5)
C(31) 0.061(7) 0.080(7) 0.060(6) 0.039(6) 0.023(5) 0.015(6)

loop_
_atom_type_symbol
_atom_type_description
_atom_type_scat_dispersion_real
_atom_type_scat_dispersion_imag
_atom_type_scat_source
C C 0.003 0.002
;
International Tables for Crystallography
(1992, Vol. C, Tables 4.2.6.8 and 6.1.1.4)
;
H H 0.000 0.000
;
International Tables for Crystallography
(1992, Vol. C, Table 6.1.1.4)
;
Mo Mo -1.683 0.686
;
International Tables for Crystallography
(1992, Vol. C, Tables 4.2.6.8 and 6.1.1.4)
;
N N 0.006 0.003
;
International Tables for Crystallography
(1992, Vol. C, Tables 4.2.6.8 and 6.1.1.4)
;
O O 0.011 0.006
;
International Tables for Crystallography
(1992, Vol. C, Tables 4.2.6.8 and 6.1.1.4)
;
S S 0.125 0.123
;
International Tables for Crystallography
(1992, Vol. C, Tables 4.2.6.8 and 6.1.1.4)
;
Ta Ta -0.705 6.523
;
International Tables for Crystallography
(1992, Vol. C, Tables 4.2.6.8 and 6.1.1.4)
;

loop_
_geom_angle_atom_site_label_1
_geom_angle_atom_site_label_2
_geom_angle_atom_site_label_3
_geom_angle
_geom_angle_publ_flag
_geom_angle_site_symmetry_1
_geom_angle_site_symmetry_3
S(1) Ta(1) S(2) 103.24(6) yes . .
S(1) Ta(1) N(1) 107.5(2) yes . .
S(1) Ta(1) C(1) 123.7(2) yes . .
S(1) Ta(1) C(2) 89.7(2) yes . .
S(1) Ta(1) C(3) 82.3(2) yes . .
S(1) Ta(1) C(4) 108.2(2) yes . .
S(1) Ta(1) C(5) 137.7(2) yes . .
S(2) Ta(1) N(1) 107.41(14) yes . .
S(2) Ta(1) C(1) 123.3(2) yes . .
S(2) Ta(1) C(2) 137.7(2) yes . .
S(2) Ta(1) C(3) 107.4(2) yes . .
S(2) Ta(1) C(4) 82.08(15) yes . .
S(2) Ta(1) C(5) 89.73(18) yes . .
N(1) Ta(1) C(1) 88.4(2) yes . .
N(1) Ta(1) C(2) 106.5(2) yes . .
N(1) Ta(1) C(3) 140.2(2) yes . .
N(1) Ta(1) C(4) 139.6(2) yes . .
N(1) Ta(1) C(5) 106.6(3) yes . .
C(1) Ta(1) C(2) 34.6(3) yes . .
C(1) Ta(1) C(3) 56.3(3) yes . .
C(1) Ta(1) C(4) 55.9(3) yes . .
C(1) Ta(1) C(5) 34.3(3) yes . .
C(2) Ta(1) C(3) 33.9(2) yes . .
C(2) Ta(1) C(4) 55.7(2) yes . .
C(2) Ta(1) C(5) 56.7(2) yes . .
C(3) Ta(1) C(4) 32.7(2) yes . .
C(3) Ta(1) C(5) 55.3(2) yes . .
C(4) Ta(1) C(5) 33.1(3) yes . .
S(1) Mo(1) S(2) 97.03(6) yes . .
S(1) Mo(1) C(25) 91.9(2) yes . .
S(1) Mo(1) C(26) 93.91(18) yes . .
S(1) Mo(1) C(27) 85.70(19) yes . .
S(1) Mo(1) C(28) 176.6(2) yes . .
S(2) Mo(1) C(25) 91.7(3) yes . .
S(2) Mo(1) C(26) 94.1(2) yes . .
S(2) Mo(1) C(27) 176.3(2) yes . .
S(2) Mo(1) C(28) 85.7(2) yes . .
C(25) Mo(1) C(26) 171.3(3) yes . .
C(25) Mo(1) C(27) 85.7(4) yes . .
C(25) Mo(1) C(28) 85.9(3) yes . .
C(26) Mo(1) C(27) 88.2(3) yes . .
C(26) Mo(1) C(28) 88.0(3) yes . .
C(27) Mo(1) C(28) 91.5(3) yes . .
Ta(1) S(1) Mo(1) 79.85(6) yes . .
Ta(1) S(1) C(11) 116.1(2) yes . .
Mo(1) S(1) C(11) 114.19(17) yes . .
Ta(1) S(2) Mo(1) 79.85(6) yes . .
Ta(1) S(2) C(18) 115.8(2) yes . .
Mo(1) S(2) C(18) 114.0(3) yes . .
Ta(1) N(1) N(1) 164.6(4) yes . 2_565
Ta(1) C(1) C(2) 74.1(4) yes . .
Ta(1) C(1) C(5) 74.1(4) yes . .
Ta(1) C(1) C(6) 119.8(5) yes . .
C(2) C(1) C(5) 107.6(8) yes . .
C(2) C(1) C(6) 125.9(8) yes . .
C(5) C(1) C(6) 126.4(9) yes . .
Ta(1) C(2) C(1) 71.3(3) yes . .
Ta(1) C(2) C(3) 76.3(3) yes . .
Ta(1) C(2) C(7) 122.6(6) yes . .
C(1) C(2) C(3) 107.3(7) yes . .
C(1) C(2) C(7) 127.0(8) yes . .
C(3) C(2) C(7) 125.4(8) yes . .
Ta(1) C(3) C(2) 69.8(3) yes . .
Ta(1) C(3) C(4) 74.3(4) yes . .
Ta(1) C(3) C(8) 128.6(5) yes . .
C(2) C(3) C(4) 108.1(7) yes . .
C(2) C(3) C(8) 123.4(8) yes . .
C(4) C(3) C(8) 127.9(9) yes . .
Ta(1) C(4) C(3) 73.0(5) yes . .
Ta(1) C(4) C(5) 69.3(5) yes . .
Ta(1) C(4) C(9) 127.5(4) yes . .
C(3) C(4) C(5) 107.9(7) yes . .
C(3) C(4) C(9) 125.2(8) yes . .
C(5) C(4) C(9) 126.7(8) yes . .
Ta(1) C(5) C(1) 71.6(5) yes . .
Ta(1) C(5) C(4) 77.6(5) yes . .
Ta(1) C(5) C(10) 122.7(4) yes . .
C(1) C(5) C(4) 109.1(8) yes . .
C(1) C(5) C(10) 127.1(9) yes . .
C(4) C(5) C(10) 123.4(9) yes . .
S(1) C(11) C(12) 118.5(6) yes . .
S(1) C(11) C(16) 121.5(6) yes . .
C(12) C(11) C(16) 119.3(9) yes . .
C(11) C(12) C(13) 120.9(7) yes . .
C(12) C(13) C(14) 120.4(7) yes . .
C(13) C(14) C(15) 118.2(10) yes . .
C(13) C(14) C(17) 120.8(7) yes . .
C(15) C(14) C(17) 121.1(8) yes . .
C(14) C(15) C(16) 122.4(7) yes . .
C(11) C(16) C(15) 118.8(7) yes . .
S(2) C(18) C(19) 119.2(5) yes . .
S(2) C(18) C(23) 121.9(6) yes . .
C(19) C(18) C(23) 118.1(6) yes . .
C(18) C(19) C(20) 121.9(7) yes . .
C(19) C(20) C(21) 120.4(9) yes . .
C(20) C(21) C(22) 117.5(7) yes . .
C(20) C(21) C(24) 120.8(9) yes . .
C(22) C(21) C(24) 121.7(7) yes . .
C(21) C(22) C(23) 122.5(6) yes . .
C(18) C(23) C(22) 119.6(8) yes . .
Mo(1) C(25) O(1) 171.4(7) yes . .
Mo(1) C(26) O(2) 172.6(6) yes . .
Mo(1) C(27) O(3) 179.9(7) yes . .
Mo(1) C(28) O(4) 179.1(8) yes . .
C(30) C(29) C(31) 119.2(13) yes . 2_556
C(29) C(30) C(31) 120.5(13) yes . .
C(29) C(31) C(30) 120.4(13) yes 2_556 .
C(1) C(6) H(6A) 109.5 no . .
C(1) C(6) H(6B) 109.5 no . .
C(1) C(6) H(6C) 109.5 no . .
H(6A) C(6) H(6B) 109.5 no . .
H(6A) C(6) H(6C) 109.5 no . .
H(6B) C(6) H(6C) 109.5 no . .
C(2) C(7) H(7A) 109.5 no . .
C(2) C(7) H(7B) 109.5 no . .
C(2) C(7) H(7C) 109.5 no . .
H(7A) C(7) H(7B) 109.5 no . .
H(7A) C(7) H(7C) 109.5 no . .
H(7B) C(7) H(7C) 109.5 no . .
C(3) C(8) H(8A) 109.5 no . .
C(3) C(8) H(8B) 109.5 no . .
C(3) C(8) H(8C) 109.5 no . .
H(8A) C(8) H(8B) 109.5 no . .
H(8A) C(8) H(8C) 109.5 no . .
H(8B) C(8) H(8C) 109.5 no . .
C(4) C(9) H(9A) 109.5 no . .
C(4) C(9) H(9B) 109.5 no . .
C(4) C(9) H(9C) 109.5 no . .
H(9A) C(9) H(9B) 109.5 no . .
H(9A) C(9) H(9C) 109.5 no . .
H(9B) C(9) H(9C) 109.5 no . .
C(5) C(10) H(10A) 109.5 no . .
C(5) C(10) H(10B) 109.5 no . .
C(5) C(10) H(10C) 109.5 no . .
H(10A) C(10) H(10B) 109.5 no . .
H(10A) C(10) H(10C) 109.5 no . .
H(10B) C(10) H(10C) 109.5 no . .
C(11) C(12) H(12) 119.5 no . .
C(13) C(12) H(12) 119.5 no . .
C(12) C(13) H(13) 119.8 no . .
C(14) C(13) H(13) 119.8 no . .
C(14) C(15) H(15) 118.8 no . .
C(16) C(15) H(15) 118.8 no . .
C(11) C(16) H(16) 120.6 no . .
C(15) C(16) H(16) 120.6 no . .
C(14) C(17) H(17A) 109.5 no . .
C(14) C(17) H(17B) 109.5 no . .
C(14) C(17) H(17C) 109.5 no . .
H(17A) C(17) H(17B) 109.5 no . .
H(17A) C(17) H(17C) 109.5 no . .
H(17B) C(17) H(17C) 109.5 no . .
C(18) C(19) H(19) 119.0 no . .
C(20) C(19) H(19) 119.0 no . .
C(19) C(20) H(20) 119.8 no . .
C(21) C(20) H(20) 119.8 no . .
C(21) C(22) H(22) 118.7 no . .
C(23) C(22) H(22) 118.7 no . .
C(18) C(23) H(23) 120.2 no . .
C(22) C(23) H(23) 120.2 no . .
C(21) C(24) H(24A) 109.5 no . .
C(21) C(24) H(24B) 109.5 no . .
C(21) C(24) H(24C) 109.5 no . .
H(24A) C(24) H(24B) 109.5 no . .
H(24A) C(24) H(24C) 109.5 no . .
H(24B) C(24) H(24C) 109.5 no . .
C(30) C(29) H(29) 120.4 no . .
C(31) C(29) H(29) 120.4 no 2_556 .
C(29) C(30) H(30) 119.8 no . .
C(31) C(30) H(30) 119.8 no . .
C(29) C(31) H(31) 119.8 no 2_556 .
C(30) C(31) H(31) 119.8 no . .

loop_
_geom_bond_atom_site_label_1
_geom_bond_atom_site_label_2
_geom_bond_distance
_geom_bond_publ_flag
_geom_bond_site_symmetry_2
Ta(1) S(1) 2.438(2) yes .
Ta(1) S(2) 2.4363(15) yes .
Ta(1) N(1) 1.826(6) yes .
Ta(1) C(1) 2.359(6) yes .
Ta(1) C(2) 2.396(5) yes .
Ta(1) C(3) 2.481(7) yes .
Ta(1) C(4) 2.497(8) yes .
Ta(1) C(5) 2.392(9) yes .
Mo(1) S(1) 2.5494(16) yes .
Mo(1) S(2) 2.551(2) yes .
Mo(1) C(25) 2.033(10) yes .
Mo(1) C(26) 2.054(7) yes .
Mo(1) C(27) 1.981(9) yes .
Mo(1) C(28) 1.976(7) yes .
S(1) C(11) 1.799(9) yes .
S(2) C(18) 1.793(6) yes .
O(1) C(25) 1.143(13) yes .
O(2) C(26) 1.146(9) yes .
O(3) C(27) 1.142(12) yes .
O(4) C(28) 1.155(9) yes .
N(1) N(1) 1.308(9) yes 2_565
C(1) C(2) 1.415(13) yes .
C(1) C(5) 1.402(13) yes .
C(1) C(6) 1.486(14) yes .
C(2) C(3) 1.424(12) yes .
C(2) C(7) 1.514(14) yes .
C(3) C(4) 1.403(12) yes .
C(3) C(8) 1.519(13) yes .
C(4) C(5) 1.398(12) yes .
C(4) C(9) 1.500(13) yes .
C(5) C(10) 1.504(15) yes .
C(11) C(12) 1.362(10) yes .
C(11) C(16) 1.388(10) yes .
C(12) C(13) 1.391(16) yes .
C(13) C(14) 1.386(12) yes .
C(14) C(15) 1.354(11) yes .
C(14) C(17) 1.509(17) yes .
C(15) C(16) 1.396(15) yes .
C(18) C(19) 1.371(13) yes .
C(18) C(23) 1.385(8) yes .
C(19) C(20) 1.379(11) yes .
C(20) C(21) 1.381(10) yes .
C(21) C(22) 1.374(14) yes .
C(21) C(24) 1.505(11) yes .
C(22) C(23) 1.380(10) yes .
C(29) C(30) 1.36(2) yes .
C(29) C(31) 1.35(2) yes 2_556
C(30) C(31) 1.32(2) yes .
C(6) H(6A) 0.980 no .
C(6) H(6B) 0.980 no .
C(6) H(6C) 0.980 no .
C(7) H(7A) 0.980 no .
C(7) H(7B) 0.980 no .
C(7) H(7C) 0.980 no .
C(8) H(8A) 0.980 no .
C(8) H(8B) 0.980 no .
C(8) H(8C) 0.980 no .
C(9) H(9A) 0.980 no .
C(9) H(9B) 0.980 no .
C(9) H(9C) 0.980 no .
C(10) H(10A) 0.980 no .
C(10) H(10B) 0.980 no .
C(10) H(10C) 0.980 no .
C(12) H(12) 0.950 no .
C(13) H(13) 0.950 no .
C(15) H(15) 0.950 no .
C(16) H(16) 0.950 no .
C(17) H(17A) 0.980 no .
C(17) H(17B) 0.980 no .
C(17) H(17C) 0.980 no .
C(19) H(19) 0.950 no .
C(20) H(20) 0.950 no .
C(22) H(22) 0.950 no .
C(23) H(23) 0.950 no .
C(24) H(24A) 0.980 no .
C(24) H(24B) 0.980 no .
C(24) H(24C) 0.980 no .
C(29) H(29) 0.950 no .
C(30) H(30) 0.950 no .
C(31) H(31) 0.950 no .

loop_
_geom_contact_atom_site_label_1
_geom_contact_atom_site_label_2
_geom_contact_distance
_geom_contact_site_symmetry_2
O(2) O(3) 3.231(7) 2_666
O(2) O(4) 3.234(10) 2_666
O(2) C(17) 3.413(15) 2_566
O(2) C(24) 3.418(9) 2_676
O(2) C(27) 3.436(8) 2_666
O(2) C(28) 3.442(11) 2_666
O(3) O(2) 3.231(7) 2_666
O(3) O(4) 3.127(9) 2_666
O(3) C(7) 3.594(10) 2_555
O(3) C(23) 3.480(10) 2_666
O(3) C(24) 3.372(14) 1_545
O(3) C(26) 3.536(6) 2_666
O(3) C(28) 3.425(8) 2_666
O(4) O(2) 3.234(10) 2_666
O(4) O(3) 3.127(9) 2_666
O(4) C(10) 3.591(17) 2_665
O(4) C(16) 3.467(7) 2_666
O(4) C(17) 3.367(14) 1_655
O(4) C(26) 3.533(12) 2_666
O(4) C(27) 3.434(11) 2_666
C(7) O(3) 3.594(10) 2_555
C(8) C(12) 3.588(14) 2_555
C(10) O(4) 3.591(17) 2_665
C(12) C(8) 3.588(14) 2_555
C(16) O(4) 3.467(7) 2_666
C(17) O(2) 3.413(15) 2_566
C(17) O(4) 3.367(14) 1_455
C(23) O(3) 3.480(10) 2_666
C(24) O(2) 3.418(9) 2_676
C(24) O(3) 3.372(14) 1_565
C(26) O(3) 3.536(6) 2_666
C(26) O(4) 3.533(12) 2_666
C(27) O(2) 3.436(8) 2_666
C(27) O(4) 3.434(11) 2_666
C(28) O(2) 3.442(11) 2_666
C(28) O(3) 3.425(8) 2_666
S(1) H(8A) 3.343 2_555
S(2) H(9A) 3.346 2_665
O(1) H(13) 3.285 1_655
O(1) H(17A) 2.856 1_655
O(1) H(20) 3.292 1_545
O(1) H(24B) 3.434 1_545
O(1) H(24C) 3.333 1_545
O(2) H(17A) 3.458 2_566
O(2) H(17B) 3.065 2_566
O(2) H(17C) 3.161 2_566
O(2) H(24A) 2.987 2_676
O(2) H(24B) 3.302 2_676
O(2) H(24C) 3.411 2_676
O(3) H(7A) 3.130 2_555
O(3) H(7B) 3.162 2_555
O(3) H(22) 3.215 2_666
O(3) H(23) 2.705 2_666
O(3) H(24A) 3.525 1_545
O(3) H(24B) 2.473 1_545
O(3) H(29) 3.465 .
O(4) H(10B) 2.778 2_665
O(4) H(15) 3.227 2_666
O(4) H(16) 2.692 2_666
O(4) H(17A) 3.112 1_655
O(4) H(17B) 2.730 1_655
O(4) H(29) 3.453 2_666
C(6) H(17C) 3.595 1_554
C(6) H(24A) 3.531 1_444
C(11) H(8A) 3.085 2_555
C(11) H(8C) 3.468 2_555
C(12) H(8A) 3.345 2_555
C(12) H(8B) 3.447 2_555
C(12) H(8C) 3.377 2_555
C(13) H(8C) 3.303 2_555
C(14) H(8C) 3.349 2_555
C(14) H(30) 3.181 .
C(15) H(8C) 3.421 2_555
C(15) H(15) 3.578 2_566
C(15) H(17B) 2.946 2_566
C(15) H(30) 2.927 .
C(16) H(8A) 3.417 2_555
C(16) H(8C) 3.471 2_555
C(16) H(17B) 3.363 2_566
C(17) H(6B) 3.407 1_556
C(17) H(15) 3.250 2_566
C(17) H(24C) 2.799 1_445
C(17) H(30) 3.274 .
C(18) H(9A) 3.073 2_665
C(18) H(9B) 3.525 2_665
C(19) H(9A) 3.322 2_665
C(19) H(9B) 3.389 2_665
C(19) H(9C) 3.499 2_665
C(20) H(9B) 3.313 2_665
C(21) H(9B) 3.367 2_665
C(21) H(31) 3.206 1_665
C(22) H(9B) 3.462 2_665
C(22) H(24A) 3.243 2_676
C(22) H(31) 2.959 1_665
C(23) H(9A) 3.388 2_665
C(23) H(9B) 3.532 2_665
C(24) H(17A) 3.314 1_665
C(24) H(17C) 3.099 1_665
C(24) H(22) 3.280 2_676
C(24) H(31) 3.263 1_665
C(25) H(17A) 3.220 1_655
C(25) H(24B) 3.570 1_545
C(27) H(7A) 3.537 2_555
C(27) H(24B) 2.937 1_545
C(28) H(10B) 3.503 2_665
C(28) H(17A) 3.313 1_655
C(28) H(17B) 3.445 1_655
C(29) H(7B) 3.530 2_555
C(29) H(8C) 3.339 2_555
C(29) H(9B) 3.365 1_556
C(29) H(10B) 3.301 1_556
C(30) H(6B) 3.538 1_556
C(30) H(8C) 2.935 2_555
C(30) H(9B) 3.545 2_555
C(30) H(10B) 3.485 1_556
C(30) H(15) 3.537 .
C(30) H(17C) 3.414 .
C(31) H(7B) 3.402 1_556
C(31) H(8C) 3.532 2_555
C(31) H(9B) 2.986 2_555
C(31) H(22) 3.532 1_445
H(6A) H(24A) 3.000 1_444
H(6B) C(17) 3.407 1_554
H(6B) C(30) 3.538 1_554
H(6B) H(17B) 3.331 1_554
H(6B) H(17C) 2.630 1_554
H(6B) H(24A) 3.154 1_444
H(6B) H(30) 3.100 1_554
H(6B) H(31) 3.353 1_554
H(7A) O(3) 3.130 2_555
H(7A) C(27) 3.537 2_555
H(7B) O(3) 3.162 2_555
H(7B) C(29) 3.530 2_555
H(7B) C(31) 3.402 1_554
H(7B) H(22) 2.712 1_444
H(7B) H(24A) 3.528 1_444
H(7B) H(29) 3.286 2_555
H(7B) H(31) 3.019 1_554
H(8A) S(1) 3.343 2_555
H(8A) C(11) 3.085 2_555
H(8A) C(12) 3.345 2_555
H(8A) C(16) 3.417 2_555
H(8B) C(12) 3.447 2_555
H(8B) H(12) 3.518 2_555
H(8C) C(11) 3.468 2_555
H(8C) C(12) 3.377 2_555
H(8C) C(13) 3.303 2_555
H(8C) C(14) 3.349 2_555
H(8C) C(15) 3.421 2_555
H(8C) C(16) 3.471 2_555
H(8C) C(29) 3.339 2_555
H(8C) C(30) 2.935 2_555
H(8C) C(31) 3.532 2_555
H(8C) H(29) 3.461 2_555
H(8C) H(30) 2.739 2_555
H(9A) S(2) 3.346 2_665
H(9A) C(18) 3.073 2_665
H(9A) C(19) 3.322 2_665
H(9A) C(23) 3.388 2_665
H(9B) C(18) 3.525 2_665
H(9B) C(19) 3.389 2_665
H(9B) C(20) 3.313 2_665
H(9B) C(21) 3.367 2_665
H(9B) C(22) 3.462 2_665
H(9B) C(23) 3.532 2_665
H(9B) C(29) 3.365 1_554
H(9B) C(30) 3.545 2_555
H(9B) C(31) 2.986 2_555
H(9B) H(29) 3.463 1_554
H(9B) H(31) 2.831 2_555
H(9C) C(19) 3.499 2_665
H(9C) H(19) 3.545 2_665
H(10A) H(15) 3.317 1_554
H(10B) O(4) 2.778 2_665
H(10B) C(28) 3.503 2_665
H(10B) C(29) 3.301 1_554
H(10B) C(30) 3.485 1_554
H(10B) H(15) 3.150 1_554
H(10B) H(29) 2.947 1_554
H(10B) H(30) 3.305 1_554
H(12) H(8B) 3.518 2_555
H(13) O(1) 3.285 1_455
H(15) O(4) 3.227 2_666
H(15) C(15) 3.578 2_566
H(15) C(17) 3.250 2_566
H(15) C(30) 3.537 .
H(15) H(10A) 3.317 1_556
H(15) H(10B) 3.150 1_556
H(15) H(15) 3.180 2_566
H(15) H(17B) 2.341 2_566
H(15) H(29) 3.492 .
H(15) H(30) 2.701 .
H(16) O(4) 2.692 2_666
H(16) H(17B) 3.179 2_566
H(16) H(29) 3.587 .
H(17A) O(1) 2.856 1_455
H(17A) O(2) 3.458 2_566
H(17A) O(4) 3.112 1_455
H(17A) C(24) 3.314 1_445
H(17A) C(25) 3.220 1_455
H(17A) C(28) 3.313 1_455
H(17A) H(24B) 3.478 1_445
H(17A) H(24C) 2.443 1_445
H(17B) O(2) 3.065 2_566
H(17B) O(4) 2.730 1_455
H(17B) C(15) 2.946 2_566
H(17B) C(16) 3.363 2_566
H(17B) C(28) 3.445 1_455
H(17B) H(6B) 3.331 1_556
H(17B) H(15) 2.341 2_566
H(17B) H(16) 3.179 2_566
H(17B) H(24C) 3.475 1_445
H(17C) O(2) 3.161 2_566
H(17C) C(6) 3.595 1_556
H(17C) C(24) 3.099 1_445
H(17C) C(30) 3.414 .
H(17C) H(6B) 2.630 1_556
H(17C) H(24A) 3.091 1_445
H(17C) H(24C) 2.302 1_445
H(17C) H(30) 2.557 .
H(17C) H(31) 3.417 .
H(19) H(9C) 3.545 2_665
H(20) O(1) 3.292 1_565
H(22) O(3) 3.215 2_666
H(22) C(24) 3.280 2_676
H(22) C(31) 3.532 1_665
H(22) H(7B) 2.712 1_666
H(22) H(22) 3.232 2_676
H(22) H(24A) 2.837 2_676
H(22) H(24B) 3.036 2_676
H(22) H(29) 3.421 2_666
H(22) H(31) 2.709 1_665
H(23) O(3) 2.705 2_666
H(23) H(24A) 3.571 2_676
H(23) H(29) 3.546 2_666
H(24A) O(2) 2.987 2_676
H(24A) O(3) 3.525 1_565
H(24A) C(6) 3.531 1_666
H(24A) C(22) 3.243 2_676
H(24A) H(6A) 3.000 1_666
H(24A) H(6B) 3.154 1_666
H(24A) H(7B) 3.528 1_666
H(24A) H(17C) 3.091 1_665
H(24A) H(22) 2.837 2_676
H(24A) H(23) 3.571 2_676
H(24A) H(31) 2.961 1_665
H(24B) O(1) 3.434 1_565
H(24B) O(2) 3.302 2_676
H(24B) O(3) 2.473 1_565
H(24B) C(25) 3.570 1_565
H(24B) C(27) 2.937 1_565
H(24B) H(17A) 3.478 1_665
H(24B) H(22) 3.036 2_676
H(24C) O(1) 3.333 1_565
H(24C) O(2) 3.411 2_676
H(24C) C(17) 2.799 1_665
H(24C) H(17A) 2.443 1_665
H(24C) H(17B) 3.475 1_665
H(24C) H(17C) 2.302 1_665
H(24C) H(31) 3.133 1_665
H(29) O(3) 3.465 .
H(29) O(4) 3.453 2_666
H(29) H(7B) 3.286 2_555
H(29) H(8C) 3.461 2_555
H(29) H(9B) 3.463 1_556
H(29) H(10B) 2.947 1_556
H(29) H(15) 3.492 .
H(29) H(16) 3.587 .
H(29) H(22) 3.421 2_666
H(29) H(23) 3.546 2_666
H(30) C(14) 3.181 .
H(30) C(15) 2.927 .
H(30) C(17) 3.274 .
H(30) H(6B) 3.100 1_556
H(30) H(8C) 2.739 2_555
H(30) H(10B) 3.305 1_556
H(30) H(15) 2.701 .
H(30) H(17C) 2.557 .
H(31) C(21) 3.206 1_445
H(31) C(22) 2.959 1_445
H(31) C(24) 3.263 1_445
H(31) H(6B) 3.353 1_556
H(31) H(7B) 3.019 1_556
H(31) H(9B) 2.831 2_555
H(31) H(17C) 3.417 .
H(31) H(22) 2.709 1_445
H(31) H(24A) 2.961 1_445
H(31) H(24C) 3.133 1_445
N(1) N(1) 1.308(9) 2_565
Ta(1) Ta(1) 4.9245(4) 2_565
Ta(1) Mo(1) 3.2018(6) .

loop_
_geom_torsion_atom_site_label_1
_geom_torsion_atom_site_label_2
_geom_torsion_atom_site_label_3
_geom_torsion_atom_site_label_4
_geom_torsion
_geom_torsion_site_symmetry_1
_geom_torsion_site_symmetry_3
_geom_torsion_site_symmetry_4
S(1) Ta(1) S(2) Mo(1) -1.34(7) . . .
S(1) Ta(1) S(2) C(18) -113.2(3) . . .
S(2) Ta(1) S(1) Mo(1) 1.34(7) . . .
S(2) Ta(1) S(1) C(11) 113.42(19) . . .
S(1) Ta(1) N(1) N(1) -124(2) . . 2_565
N(1) Ta(1) S(1) Mo(1) -112.01(13) . . .
N(1) Ta(1) S(1) C(11) 0.06(15) . . .
S(1) Ta(1) C(1) C(2) -12.7(6) . . .
S(1) Ta(1) C(1) C(5) -126.8(4) . . .
S(1) Ta(1) C(1) C(6) 109.9(7) . . .
C(1) Ta(1) S(1) Mo(1) 147.9(3) . . .
C(1) Ta(1) S(1) C(11) -100.0(3) . . .
S(1) Ta(1) C(2) C(1) 169.4(5) . . .
S(1) Ta(1) C(2) C(3) -76.6(5) . . .
S(1) Ta(1) C(2) C(7) 46.9(7) . . .
C(2) Ta(1) S(1) Mo(1) 140.7(2) . . .
C(2) Ta(1) S(1) C(11) -107.2(2) . . .
S(1) Ta(1) C(3) C(2) 101.0(5) . . .
S(1) Ta(1) C(3) C(4) -142.4(4) . . .
S(1) Ta(1) C(3) C(8) -16.1(8) . . .
C(3) Ta(1) S(1) Mo(1) 107.55(19) . . .
C(3) Ta(1) S(1) C(11) -140.4(2) . . .
S(1) Ta(1) C(4) C(3) 39.5(4) . . .
S(1) Ta(1) C(4) C(5) 156.8(3) . . .
S(1) Ta(1) C(4) C(9) -82.2(8) . . .
C(4) Ta(1) S(1) Mo(1) 87.23(15) . . .
C(4) Ta(1) S(1) C(11) -160.7(2) . . .
S(1) Ta(1) C(5) C(1) 81.5(6) . . .
S(1) Ta(1) C(5) C(4) -33.7(5) . . .
S(1) Ta(1) C(5) C(10) -155.7(7) . . .
C(5) Ta(1) S(1) Mo(1) 105.9(3) . . .
C(5) Ta(1) S(1) C(11) -142.1(3) . . .
S(2) Ta(1) N(1) N(1) 125(2) . . 2_565
N(1) Ta(1) S(2) Mo(1) 112.1(2) . . .
N(1) Ta(1) S(2) C(18) 0.2(4) . . .
S(2) Ta(1) C(1) C(2) 127.4(4) . . .
S(2) Ta(1) C(1) C(5) 13.3(6) . . .
S(2) Ta(1) C(1) C(6) -110.0(7) . . .
C(1) Ta(1) S(2) Mo(1) -148.1(2) . . .
C(1) Ta(1) S(2) C(18) 100.1(4) . . .
S(2) Ta(1) C(2) C(1) -81.0(6) . . .
S(2) Ta(1) C(2) C(3) 33.0(6) . . .
S(2) Ta(1) C(2) C(7) 156.5(6) . . .
C(2) Ta(1) S(2) Mo(1) -105.9(3) . . .
C(2) Ta(1) S(2) C(18) 142.2(4) . . .
S(2) Ta(1) C(3) C(2) -157.4(4) . . .
S(2) Ta(1) C(3) C(4) -40.9(4) . . .
S(2) Ta(1) C(3) C(8) 85.4(8) . . .
C(3) Ta(1) S(2) Mo(1) -87.3(2) . . .
C(3) Ta(1) S(2) C(18) 160.8(3) . . .
S(2) Ta(1) C(4) C(3) 140.9(4) . . .
S(2) Ta(1) C(4) C(5) -101.8(3) . . .
S(2) Ta(1) C(4) C(9) 19.2(8) . . .
C(4) Ta(1) S(2) Mo(1) -108.3(2) . . .
C(4) Ta(1) S(2) C(18) 139.9(4) . . .
S(2) Ta(1) C(5) C(1) -168.9(5) . . .
S(2) Ta(1) C(5) C(4) 75.8(3) . . .
S(2) Ta(1) C(5) C(10) -46.1(8) . . .
C(5) Ta(1) S(2) Mo(1) -140.6(2) . . .
C(5) Ta(1) S(2) C(18) 107.5(4) . . .
N(1) Ta(1) C(1) C(2) -122.8(5) . . .
N(1) Ta(1) C(1) C(5) 123.1(5) . . .
N(1) Ta(1) C(1) C(6) -0.1(5) . . .
C(1) Ta(1) N(1) N(1) 1(2) . . 2_565
N(1) Ta(1) C(2) C(1) 61.2(6) . . .
N(1) Ta(1) C(2) C(3) 175.2(5) . . .
N(1) Ta(1) C(2) C(7) -61.2(8) . . .
C(2) Ta(1) N(1) N(1) -29(2) . . 2_565
N(1) Ta(1) C(3) C(2) -7.2(7) . . .
N(1) Ta(1) C(3) C(4) 109.4(5) . . .
N(1) Ta(1) C(3) C(8) -124.3(8) . . .
C(3) Ta(1) N(1) N(1) -25(2) . . 2_565
N(1) Ta(1) C(4) C(3) -111.5(5) . . .
N(1) Ta(1) C(4) C(5) 5.8(5) . . .
N(1) Ta(1) C(4) C(9) 126.8(8) . . .
C(4) Ta(1) N(1) N(1) 27(2) . . 2_565
N(1) Ta(1) C(5) C(1) -60.8(5) . . .
N(1) Ta(1) C(5) C(4) -176.1(3) . . .
N(1) Ta(1) C(5) C(10) 62.0(8) . . .
C(5) Ta(1) N(1) N(1) 30(2) . . 2_565
C(1) Ta(1) C(2) C(3) 114.0(8) . . .
C(1) Ta(1) C(2) C(7) -122.5(10) . . .
C(2) Ta(1) C(1) C(5) -114.1(8) . . .
C(2) Ta(1) C(1) C(6) 122.7(10) . . .
C(1) Ta(1) C(3) C(2) -38.6(5) . . .
C(1) Ta(1) C(3) C(4) 78.0(5) . . .
C(1) Ta(1) C(3) C(8) -155.7(9) . . .
C(3) Ta(1) C(1) C(2) 37.8(5) . . .
C(3) Ta(1) C(1) C(5) -76.3(5) . . .
C(3) Ta(1) C(1) C(6) 160.4(8) . . .
C(1) Ta(1) C(4) C(3) -79.3(4) . . .
C(1) Ta(1) C(4) C(5) 38.0(4) . . .
C(1) Ta(1) C(4) C(9) 159.0(9) . . .
C(4) Ta(1) C(1) C(2) 77.4(5) . . .
C(4) Ta(1) C(1) C(5) -36.7(5) . . .
C(4) Ta(1) C(1) C(6) -159.9(8) . . .
C(1) Ta(1) C(5) C(4) -115.2(6) . . .
C(1) Ta(1) C(5) C(10) 122.8(11) . . .
C(5) Ta(1) C(1) C(2) 114.1(8) . . .
C(5) Ta(1) C(1) C(6) -123.2(9) . . .
C(2) Ta(1) C(3) C(4) 116.5(7) . . .
C(2) Ta(1) C(3) C(8) -117.1(10) . . .
C(3) Ta(1) C(2) C(1) -114.0(8) . . .
C(3) Ta(1) C(2) C(7) 123.5(10) . . .
C(2) Ta(1) C(4) C(3) -37.2(4) . . .
C(2) Ta(1) C(4) C(5) 80.2(4) . . .
C(2) Ta(1) C(4) C(9) -158.9(9) . . .
C(4) Ta(1) C(2) C(1) -78.1(6) . . .
C(4) Ta(1) C(2) C(3) 35.8(5) . . .
C(4) Ta(1) C(2) C(7) 159.4(9) . . .
C(2) Ta(1) C(5) C(1) 38.4(5) . . .
C(2) Ta(1) C(5) C(4) -76.9(4) . . .
C(2) Ta(1) C(5) C(10) 161.2(9) . . .
C(5) Ta(1) C(2) C(1) -38.0(5) . . .
C(5) Ta(1) C(2) C(3) 76.0(5) . . .
C(5) Ta(1) C(2) C(7) -160.5(9) . . .
C(3) Ta(1) C(4) C(5) 117.3(5) . . .
C(3) Ta(1) C(4) C(9) -121.7(10) . . .
C(4) Ta(1) C(3) C(2) -116.5(7) . . .
C(4) Ta(1) C(3) C(8) 126.3(10) . . .
C(3) Ta(1) C(5) C(1) 79.5(5) . . .
C(3) Ta(1) C(5) C(4) -35.7(3) . . .
C(3) Ta(1) C(5) C(10) -157.7(9) . . .
C(5) Ta(1) C(3) C(2) -80.3(5) . . .
C(5) Ta(1) C(3) C(4) 36.2(4) . . .
C(5) Ta(1) C(3) C(8) 162.5(9) . . .
C(4) Ta(1) C(5) C(1) 115.2(6) . . .
C(4) Ta(1) C(5) C(10) -121.9(10) . . .
C(5) Ta(1) C(4) C(3) -117.3(5) . . .
C(5) Ta(1) C(4) C(9) 121.0(10) . . .
S(1) Mo(1) S(2) Ta(1) 1.25(6) . . .
S(1) Mo(1) S(2) C(18) 115.1(2) . . .
S(2) Mo(1) S(1) Ta(1) -1.25(6) . . .
S(2) Mo(1) S(1) C(11) -115.4(3) . . .
C(25) Mo(1) S(1) Ta(1) -93.2(3) . . .
C(25) Mo(1) S(1) C(11) 152.7(4) . . .
C(26) Mo(1) S(1) Ta(1) 93.3(2) . . .
C(26) Mo(1) S(1) C(11) -20.8(4) . . .
C(27) Mo(1) S(1) Ta(1) -178.7(2) . . .
C(27) Mo(1) S(1) C(11) 67.1(4) . . .
C(25) Mo(1) S(2) Ta(1) 93.3(2) . . .
C(25) Mo(1) S(2) C(18) -152.8(3) . . .
C(26) Mo(1) S(2) Ta(1) -93.20(17) . . .
C(26) Mo(1) S(2) C(18) 20.6(3) . . .
C(28) Mo(1) S(2) Ta(1) 179.2(2) . . .
C(28) Mo(1) S(2) C(18) -67.0(3) . . .
Ta(1) S(1) C(11) C(12) 70.0(7) . . .
Ta(1) S(1) C(11) C(16) -119.1(6) . . .
Mo(1) S(1) C(11) C(12) 160.3(6) . . .
Mo(1) S(1) C(11) C(16) -28.8(7) . . .
Ta(1) S(2) C(18) C(19) -70.9(8) . . .
Ta(1) S(2) C(18) C(23) 119.5(7) . . .
Mo(1) S(2) C(18) C(19) -160.9(6) . . .
Mo(1) S(2) C(18) C(23) 29.5(8) . . .
Ta(1) C(1) C(2) C(3) -68.5(4) . . .
Ta(1) C(1) C(2) C(7) 117.2(8) . . .
Ta(1) C(1) C(5) C(4) 69.2(5) . . .
Ta(1) C(1) C(5) C(10) -117.5(7) . . .
C(2) C(1) C(5) Ta(1) -67.1(5) . . .
C(2) C(1) C(5) C(4) 2.1(8) . . .
C(2) C(1) C(5) C(10) 175.3(7) . . .
C(5) C(1) C(2) Ta(1) 67.1(4) . . .
C(5) C(1) C(2) C(3) -1.3(7) . . .
C(5) C(1) C(2) C(7) -175.7(7) . . .
C(6) C(1) C(2) Ta(1) -115.6(7) . . .
C(6) C(1) C(2) C(3) 176.0(7) . . .
C(6) C(1) C(2) C(7) 1.7(12) . . .
C(6) C(1) C(5) Ta(1) 115.6(7) . . .
C(6) C(1) C(5) C(4) -175.2(7) . . .
C(6) C(1) C(5) C(10) -1.9(12) . . .
Ta(1) C(2) C(3) C(4) -64.9(4) . . .
Ta(1) C(2) C(3) C(8) 123.6(7) . . .
C(1) C(2) C(3) Ta(1) 65.0(4) . . .
C(1) C(2) C(3) C(4) 0.1(6) . . .
C(1) C(2) C(3) C(8) -171.4(7) . . .
C(7) C(2) C(3) Ta(1) -120.5(8) . . .
C(7) C(2) C(3) C(4) 174.5(7) . . .
C(7) C(2) C(3) C(8) 3.0(12) . . .
Ta(1) C(3) C(4) C(5) -60.8(5) . . .
Ta(1) C(3) C(4) C(9) 124.3(6) . . .
C(2) C(3) C(4) Ta(1) 62.0(4) . . .
C(2) C(3) C(4) C(5) 1.2(7) . . .
C(2) C(3) C(4) C(9) -173.7(6) . . .
C(8) C(3) C(4) Ta(1) -127.0(7) . . .
C(8) C(3) C(4) C(5) 172.2(6) . . .
C(8) C(3) C(4) C(9) -2.7(11) . . .
Ta(1) C(4) C(5) C(1) -65.2(5) . . .
Ta(1) C(4) C(5) C(10) 121.2(6) . . .
C(3) C(4) C(5) Ta(1) 63.2(5) . . .
C(3) C(4) C(5) C(1) -2.0(8) . . .
C(3) C(4) C(5) C(10) -175.6(6) . . .
C(9) C(4) C(5) Ta(1) -122.0(6) . . .
C(9) C(4) C(5) C(1) 172.7(6) . . .
C(9) C(4) C(5) C(10) -0.8(11) . . .
S(1) C(11) C(12) C(13) 171.3(7) . . .
S(1) C(11) C(16) C(15) -172.8(6) . . .
C(12) C(11) C(16) C(15) -2.0(12) . . .
C(16) C(11) C(12) C(13) 0.1(11) . . .
C(11) C(12) C(13) C(14) 1.4(15) . . .
C(12) C(13) C(14) C(15) -1.0(14) . . .
C(12) C(13) C(14) C(17) 178.9(9) . . .
C(13) C(14) C(15) C(16) -0.9(14) . . .
C(17) C(14) C(15) C(16) 179.2(9) . . .
C(14) C(15) C(16) C(11) 2.4(13) . . .
S(2) C(18) C(19) C(20) -171.3(8) . . .
S(2) C(18) C(23) C(22) 172.0(7) . . .
C(19) C(18) C(23) C(22) 2.3(14) . . .
C(23) C(18) C(19) C(20) -1.4(14) . . .
C(18) C(19) C(20) C(21) 0.0(15) . . .
C(19) C(20) C(21) C(22) 0.3(12) . . .
C(19) C(20) C(21) C(24) -179.9(8) . . .
C(20) C(21) C(22) C(23) 0.7(13) . . .
C(24) C(21) C(22) C(23) -179.0(10) . . .
C(21) C(22) C(23) C(18) -2.1(15) . . .
C(30) C(29) C(31) C(30) -1.9(16) . 2_556 2_556
C(31) C(29) C(30) C(31) 1.9(16) 2_556 . .
C(29) C(30) C(31) C(29) -1.9(16) . . 2_556
